data_2225076
loop_
_publ_author_name
'Meng, Na-Na'
'Huang, Ting-Ting'
'Li, De-Kuan'
'Zhang, Wen-Xin'
'Yu, Luo-Ting'

_publ_section_title
;
 4-[4-(3-Methoxybenzamido)phenoxy]-<i>N</i>-methylpicolinamide
;
_journal_coeditor_code OM2308
_journal_issue 2
_journal_name_full 'Acta Crystallographica Section E'
_journal_page_first o476
_journal_paper_doi 10.1107/S1600536809055688
_journal_volume 66
_journal_year 2010
_chemical_formula_iupac 'C21 H19 N3 O4'
_chemical_formula_moiety 'C21 H19 N3 O4'
_chemical_formula_sum 'C21 H19 N3 O4'
_chemical_formula_weight 377.39
_chemical_name_systematic
;
4-[4-(3-Methoxybenzamido)phenoxy]-<i>N</i>-methylpicolinamide
;
_space_group_IT_number 1
_symmetry_cell_setting triclinic
_symmetry_space_group_name_Hall 'P 1'
_symmetry_space_group_name_H-M 'P 1'
_atom_sites_solution_hydrogens mixed
_atom_sites_solution_primary direct
_atom_sites_solution_secondary difmap
_cell_angle_alpha 71.29(3)
_cell_angle_beta 87.74(3)
_cell_angle_gamma 76.10(3)
_cell_formula_units_Z 1
_cell_length_a 5.0915(10)
_cell_length_b 8.3251(17)
_cell_length_c 11.611(2)
_cell_measurement_reflns_used 1652
_cell_measurement_temperature 113(2)
_cell_measurement_theta_max 27.8
_cell_measurement_theta_min 2.70
_cell_volume 452.12(18)
_computing_cell_refinement 'CrystalClear (Rigaku/MSC, 2005)'
_computing_data_collection 'CrystalClear (Rigaku/MSC, 2005)'
_computing_data_reduction 'CrystalClear (Rigaku/MSC, 2005)'
_computing_molecular_graphics 'ORTEPIII (Burnett & Johnson, 1996)'
_computing_publication_material 'PLATON (Spek, 2009)'
_computing_structure_refinement 'SHELXL97 (Sheldrick, 2008)'
_computing_structure_solution 'SHELXS97 (Sheldrick, 2008)'
_diffrn_ambient_temperature 113(2)
_diffrn_detector_area_resol_mean 7.31
_diffrn_measured_fraction_theta_full 0.978
_diffrn_measured_fraction_theta_max 0.978
_diffrn_measurement_device_type 'Rigaku Saturn CCD area-detector'
_diffrn_measurement_method '\w and \f scans'
_diffrn_radiation_monochromator confocal
_diffrn_radiation_source 'rotating anode'
_diffrn_radiation_type MoK\a
_diffrn_radiation_wavelength 0.71073
_diffrn_reflns_av_R_equivalents 0.0258
_diffrn_reflns_av_sigmaI/netI 0.0467
_diffrn_reflns_limit_h_max 4
_diffrn_reflns_limit_h_min -6
_diffrn_reflns_limit_k_max 10
_diffrn_reflns_limit_k_min -10
_diffrn_reflns_limit_l_max 15
_diffrn_reflns_limit_l_min -14
_diffrn_reflns_number 3733
_diffrn_reflns_theta_full 27.84
_diffrn_reflns_theta_max 27.84
_diffrn_reflns_theta_min 2.66
_exptl_absorpt_coefficient_mu 0.098
_exptl_absorpt_correction_T_max 0.9817
_exptl_absorpt_correction_T_min 0.9675
_exptl_absorpt_correction_type multi-scan
_exptl_absorpt_process_details '(ABSCOR; Higashi, 1995)'
_exptl_crystal_colour colourless
_exptl_crystal_density_diffrn 1.386
_exptl_crystal_density_method 'not measured'
_exptl_crystal_description block
_exptl_crystal_F_000 198
_exptl_crystal_size_max 0.34
_exptl_crystal_size_mid 0.29
_exptl_crystal_size_min 0.19
_refine_diff_density_max 0.216
_refine_diff_density_min -0.244
_refine_ls_extinction_method none
_refine_ls_goodness_of_fit_ref 1.097
_refine_ls_hydrogen_treatment mixed
_refine_ls_matrix_type full
_refine_ls_number_parameters 263
_refine_ls_number_reflns 2108
_refine_ls_number_restraints 3
_refine_ls_restrained_S_all 1.096
_refine_ls_R_factor_all 0.0398
_refine_ls_R_factor_gt 0.0349
_refine_ls_shift/su_max 0.000
_refine_ls_shift/su_mean 0.000
_refine_ls_structure_factor_coef Fsqd
_refine_ls_weighting_details 'calc w=1/[\s^2^(Fo^2^)+(0.0481P)^2^] where P=(Fo^2^+2Fc^2^)/3'
_refine_ls_weighting_scheme calc
_refine_ls_wR_factor_gt 0.0840
_refine_ls_wR_factor_ref 0.0852
_reflns_number_gt 1811
_reflns_number_total 2108
_reflns_threshold_expression I>2\s(I)
_cod_data_source_file om2308.cif
_cod_data_source_block I
_cod_original_cell_volume 452.14(16)
_cod_database_code 2225076
_cod_database_fobs_code 2225076

loop_
_symmetry_equiv_pos_as_xyz
'x, y, z'

loop_
_atom_site_type_symbol
_atom_site_label
_atom_site_fract_x
_atom_site_fract_y
_atom_site_fract_z
_atom_site_U_iso_or_equiv
_atom_site_adp_type
_atom_site_calc_flag
_atom_site_refinement_flags
_atom_site_occupancy
_atom_site_disorder_assembly
_atom_site_disorder_group
O O1 -0.3679(3) 1.5504(2) 0.23318(15) 0.0212(4) Uani d . 1 . .
O O2 -0.1469(3) 0.9491(2) 0.56055(17) 0.0249(4) Uani d . 1 . .
O O3 0.4394(3) 0.1895(2) 0.81518(15) 0.0220(4) Uani d . 1 . .
O O4 1.1345(3) 0.2263(2) 1.10678(16) 0.0230(4) Uani d . 1 . .
N N1 0.3007(3) 0.9089(2) 0.60459(17) 0.0154(4) Uani d . 1 . .
H H1N 0.443(6) 0.954(4) 0.579(3) 0.031(8) Uiso d . 1 . .
N N2 1.0377(4) -0.1617(2) 1.06587(18) 0.0197(4) Uani d . 1 . .
N N3 1.3326(4) -0.0601(3) 1.20340(18) 0.0202(4) Uani d . 1 . .
H H3N 1.353(6) -0.166(4) 1.208(3) 0.025(7) Uiso d . 1 . .
C C1 0.0404(4) 1.1969(3) 0.48677(19) 0.0138(4) Uani d . 1 . .
C C2 -0.1555(4) 1.2811(3) 0.3920(2) 0.0157(4) Uani d . 1 . .
H H2 -0.2683 1.2179 0.3713 0.019 Uiso calc R 1 . .
C C3 -0.1849(4) 1.4569(3) 0.3282(2) 0.0166(5) Uani d . 1 . .
C C4 -0.0230(4) 1.5503(3) 0.3610(2) 0.0186(5) Uani d . 1 . .
H H4 -0.0441 1.6711 0.3181 0.022 Uiso calc R 1 . .
C C5 0.1675(4) 1.4670(3) 0.4559(2) 0.0196(5) Uani d . 1 . .
H H5 0.2754 1.5316 0.4784 0.024 Uiso calc R 1 . .
C C6 0.2036(4) 1.2891(3) 0.5190(2) 0.0167(5) Uani d . 1 . .
H H6 0.3377 1.2318 0.5830 0.020 Uiso calc R 1 . .
C C7 -0.4855(5) 1.4516(3) 0.1769(2) 0.0240(5) Uani d . 1 . .
H H7A -0.6035 1.3902 0.2340 0.036 Uiso calc R 1 . .
H H7B -0.3410 1.3663 0.1549 0.036 Uiso calc R 1 . .
H H7C -0.5919 1.5310 0.1034 0.036 Uiso calc R 1 . .
C C8 0.0553(4) 1.0091(3) 0.5533(2) 0.0163(4) Uani d . 1 . .
C C9 0.3486(4) 0.7259(3) 0.66625(19) 0.0145(4) Uani d . 1 . .
C C10 0.5761(4) 0.6131(3) 0.6406(2) 0.0162(4) Uani d . 1 . .
H H10 0.7046 0.6589 0.5865 0.019 Uiso calc R 1 . .
C C11 0.6152(4) 0.4336(3) 0.6942(2) 0.0190(5) Uani d . 1 . .
H H11 0.7689 0.3560 0.6763 0.023 Uiso calc R 1 . .
C C12 0.4271(4) 0.3690(3) 0.7740(2) 0.0174(5) Uani d . 1 . .
C C13 0.2105(4) 0.4795(3) 0.8055(2) 0.0213(5) Uani d . 1 . .
H H13 0.0892 0.4336 0.8640 0.026 Uiso calc R 1 . .
C C14 0.1710(4) 0.6586(3) 0.7512(2) 0.0204(5) Uani d . 1 . .
H H14 0.0215 0.7356 0.7723 0.025 Uiso calc R 1 . .
C C15 0.6403(4) 0.0792(3) 0.8978(2) 0.0169(5) Uani d . 1 . .
C C16 0.6760(5) -0.0977(3) 0.9182(2) 0.0194(5) Uani d . 1 . .
H H16 0.5661 -0.1394 0.8757 0.023 Uiso calc R 1 . .
C C17 0.8763(5) -0.2126(3) 1.0024(2) 0.0210(5) Uani d . 1 . .
H H17 0.9012 -0.3341 1.0161 0.025 Uiso calc R 1 . .
C C18 0.9936(4) 0.0107(3) 1.0450(2) 0.0163(4) Uani d . 1 . .
C C19 0.8000(4) 0.1369(3) 0.9625(2) 0.0161(4) Uani d . 1 . .
H H19 0.7777 0.2578 0.9509 0.019 Uiso calc R 1 . .
C C20 1.1623(4) 0.0692(3) 1.1206(2) 0.0172(5) Uani d . 1 . .
C C21 1.4960(5) -0.0250(3) 1.2878(2) 0.0220(5) Uani d . 1 . .
H H21A 1.3916 0.0733 1.3122 0.033 Uiso calc R 1 . .
H H21B 1.6598 0.0043 1.2484 0.033 Uiso calc R 1 . .
H H21C 1.5470 -0.1288 1.3599 0.033 Uiso calc R 1 . .

loop_
_atom_site_aniso_label
_atom_site_aniso_U_11
_atom_site_aniso_U_22
_atom_site_aniso_U_33
_atom_site_aniso_U_12
_atom_site_aniso_U_13
_atom_site_aniso_U_23
O1 0.0201(8) 0.0162(9) 0.0232(9) -0.0018(6) -0.0079(6) -0.0016(7)
O2 0.0138(7) 0.0175(8) 0.0376(10) -0.0063(6) -0.0052(7) 0.0017(7)
O3 0.0228(8) 0.0134(8) 0.0260(9) -0.0053(6) -0.0103(7) 0.0010(7)
O4 0.0243(8) 0.0170(9) 0.0262(9) -0.0024(6) -0.0048(7) -0.0060(7)
N1 0.0118(8) 0.0135(9) 0.0184(9) -0.0030(7) 0.0003(7) -0.0017(8)
N2 0.0229(10) 0.0139(10) 0.0209(10) -0.0021(7) -0.0008(8) -0.0053(8)
N3 0.0245(10) 0.0165(11) 0.0183(10) -0.0019(8) -0.0045(8) -0.0054(8)
C1 0.0115(9) 0.0125(10) 0.0163(11) -0.0010(7) 0.0023(8) -0.0047(8)
C2 0.0125(9) 0.0155(11) 0.0195(11) -0.0034(8) 0.0000(8) -0.0059(9)
C3 0.0138(10) 0.0149(11) 0.0180(11) -0.0004(8) -0.0001(8) -0.0032(9)
C4 0.0187(11) 0.0121(11) 0.0227(12) -0.0029(8) 0.0017(9) -0.0032(9)
C5 0.0179(11) 0.0174(12) 0.0260(13) -0.0069(8) 0.0007(9) -0.0085(10)
C6 0.0136(10) 0.0171(12) 0.0189(11) -0.0029(8) -0.0014(8) -0.0056(9)
C7 0.0237(12) 0.0198(12) 0.0272(12) 0.0009(9) -0.0095(10) -0.0088(10)
C8 0.0139(10) 0.0159(11) 0.0174(11) -0.0024(8) 0.0000(8) -0.0038(9)
C9 0.0134(9) 0.0137(11) 0.0142(10) -0.0016(8) -0.0038(8) -0.0021(8)
C10 0.0129(10) 0.0169(11) 0.0179(11) -0.0037(8) 0.0012(8) -0.0043(9)
C11 0.0168(10) 0.0166(11) 0.0217(11) -0.0005(8) -0.0025(9) -0.0057(9)
C12 0.0200(11) 0.0130(11) 0.0164(11) -0.0055(8) -0.0073(9) 0.0010(9)
C13 0.0188(11) 0.0206(12) 0.0206(12) -0.0061(8) 0.0018(9) -0.0006(9)
C14 0.0177(11) 0.0209(12) 0.0185(11) -0.0017(8) 0.0027(8) -0.0031(9)
C15 0.0168(10) 0.0147(11) 0.0146(11) -0.0018(8) -0.0010(8) 0.0002(9)
C16 0.0229(11) 0.0179(12) 0.0190(11) -0.0069(9) 0.0001(8) -0.0064(9)
C17 0.0276(12) 0.0116(10) 0.0220(12) -0.0034(8) 0.0005(9) -0.0040(9)
C18 0.0182(11) 0.0152(11) 0.0143(10) -0.0053(8) 0.0034(8) -0.0027(9)
C19 0.0189(10) 0.0131(10) 0.0147(10) -0.0043(8) 0.0014(8) -0.0021(9)
C20 0.0155(10) 0.0195(12) 0.0162(11) -0.0034(8) 0.0022(8) -0.0060(9)
C21 0.0206(11) 0.0253(13) 0.0203(11) -0.0024(9) -0.0031(9) -0.0091(10)

loop_
_atom_type_symbol
_atom_type_description
_atom_type_scat_dispersion_real
_atom_type_scat_dispersion_imag
_atom_type_scat_source
C C 0.0033 0.0016 'International Tables Vol C Tables 4.2.6.8 and 6.1.1.4'
H H 0.0000 0.0000 'International Tables Vol C Tables 4.2.6.8 and 6.1.1.4'
N N 0.0061 0.0033 'International Tables Vol C Tables 4.2.6.8 and 6.1.1.4'
O O 0.0106 0.0060 'International Tables Vol C Tables 4.2.6.8 and 6.1.1.4'

loop_
_geom_angle_atom_site_label_1
_geom_angle_atom_site_label_2
_geom_angle_atom_site_label_3
_geom_angle_site_symmetry_1
_geom_angle_site_symmetry_3
_geom_angle
_geom_angle_publ_flag
C3 O1 C7 . . 116.81(17) ?
C15 O3 C12 . . 119.17(17) ?
C8 N1 C9 . . 122.98(18) ?
C8 N1 H1N . . 116(2) ?
C9 N1 H1N . . 118(2) ?
C18 N2 C17 . . 116.25(18) ?
C20 N3 C21 . . 121.4(2) ?
C20 N3 H3N . . 122(2) ?
C21 N3 H3N . . 117(2) ?
C6 C1 C2 . . 120.42(19) ?
C6 C1 C8 . . 122.61(19) ?
C2 C1 C8 . . 116.91(19) ?
C3 C2 C1 . . 119.96(19) ?
C3 C2 H2 . . 120.0 ?
C1 C2 H2 . . 120.0 ?
O1 C3 C2 . . 124.4(2) ?
O1 C3 C4 . . 115.84(19) ?
C2 C3 C4 . . 119.77(19) ?
C5 C4 C3 . . 120.0(2) ?
C5 C4 H4 . . 120.0 ?
C3 C4 H4 . . 120.0 ?
C4 C5 C6 . . 120.8(2) ?
C4 C5 H5 . . 119.6 ?
C6 C5 H5 . . 119.6 ?
C1 C6 C5 . . 119.04(19) ?
C1 C6 H6 . . 120.5 ?
C5 C6 H6 . . 120.5 ?
O1 C7 H7A . . 109.5 ?
O1 C7 H7B . . 109.5 ?
H7A C7 H7B . . 109.5 ?
O1 C7 H7C . . 109.5 ?
H7A C7 H7C . . 109.5 ?
H7B C7 H7C . . 109.5 ?
O2 C8 N1 . . 122.4(2) ?
O2 C8 C1 . . 120.97(19) ?
N1 C8 C1 . . 116.65(19) ?
C14 C9 C10 . . 119.6(2) ?
C14 C9 N1 . . 120.77(18) ?
C10 C9 N1 . . 119.64(19) ?
C11 C10 C9 . . 120.1(2) ?
C11 C10 H10 . . 120.0 ?
C9 C10 H10 . . 120.0 ?
C12 C11 C10 . . 119.2(2) ?
C12 C11 H11 . . 120.4 ?
C10 C11 H11 . . 120.4 ?
C13 C12 C11 . . 121.2(2) ?
C13 C12 O3 . . 118.26(19) ?
C11 C12 O3 . . 120.3(2) ?
C12 C13 C14 . . 119.4(2) ?
C12 C13 H13 . . 120.3 ?
C14 C13 H13 . . 120.3 ?
C13 C14 C9 . . 120.4(2) ?
C13 C14 H14 . . 119.8 ?
C9 C14 H14 . . 119.8 ?
O3 C15 C16 . . 116.9(2) ?
O3 C15 C19 . . 123.2(2) ?
C16 C15 C19 . . 119.86(19) ?
C15 C16 C17 . . 118.2(2) ?
C15 C16 H16 . . 120.9 ?
C17 C16 H16 . . 120.9 ?
N2 C17 C16 . . 123.7(2) ?
N2 C17 H17 . . 118.1 ?
C16 C17 H17 . . 118.1 ?
N2 C18 C19 . . 124.8(2) ?
N2 C18 C20 . . 116.87(18) ?
C19 C18 C20 . . 118.32(19) ?
C18 C19 C15 . . 117.2(2) ?
C18 C19 H19 . . 121.4 ?
C15 C19 H19 . . 121.4 ?
O4 C20 N3 . . 124.1(2) ?
O4 C20 C18 . . 120.93(19) ?
N3 C20 C18 . . 115.0(2) ?
N3 C21 H21A . . 109.5 ?
N3 C21 H21B . . 109.5 ?
H21A C21 H21B . . 109.5 ?
N3 C21 H21C . . 109.5 ?
H21A C21 H21C . . 109.5 ?
H21B C21 H21C . . 109.5 ?

loop_
_geom_bond_atom_site_label_1
_geom_bond_atom_site_label_2
_geom_bond_site_symmetry_2
_geom_bond_distance
_geom_bond_publ_flag
O1 C3 . 1.369(3) ?
O1 C7 . 1.440(3) ?
O2 C8 . 1.237(3) ?
O3 C15 . 1.368(3) ?
O3 C12 . 1.402(3) ?
O4 C20 . 1.239(3) ?
N1 C8 . 1.360(3) ?
N1 C9 . 1.424(3) ?
N1 H1N . 0.89(3) ?
N2 C18 . 1.340(3) ?
N2 C17 . 1.346(3) ?
N3 C20 . 1.337(3) ?
N3 C21 . 1.450(3) ?
N3 H3N . 0.85(3) ?
C1 C6 . 1.391(3) ?
C1 C2 . 1.397(3) ?
C1 C8 . 1.491(3) ?
C2 C3 . 1.386(3) ?
C2 H2 . 0.9500 ?
C3 C4 . 1.397(3) ?
C4 C5 . 1.380(3) ?
C4 H4 . 0.9500 ?
C5 C6 . 1.396(3) ?
C5 H5 . 0.9500 ?
C6 H6 . 0.9500 ?
C7 H7A . 0.9800 ?
C7 H7B . 0.9800 ?
C7 H7C . 0.9800 ?
C9 C14 . 1.387(3) ?
C9 C10 . 1.394(3) ?
C10 C11 . 1.389(3) ?
C10 H10 . 0.9500 ?
C11 C12 . 1.387(3) ?
C11 H11 . 0.9500 ?
C12 C13 . 1.376(3) ?
C13 C14 . 1.387(3) ?
C13 H13 . 0.9500 ?
C14 H14 . 0.9500 ?
C15 C16 . 1.382(3) ?
C15 C19 . 1.387(3) ?
C16 C17 . 1.386(3) ?
C16 H16 . 0.9500 ?
C17 H17 . 0.9500 ?
C18 C19 . 1.387(3) ?
C18 C20 . 1.510(3) ?
C19 H19 . 0.9500 ?
C21 H21A . 0.9800 ?
C21 H21B . 0.9800 ?
C21 H21C . 0.9800 ?

loop_
_geom_hbond_atom_site_label_D
_geom_hbond_atom_site_label_H
_geom_hbond_atom_site_label_A
_geom_hbond_site_symmetry_A
_geom_hbond_distance_DH
_geom_hbond_distance_HA
_geom_hbond_distance_DA
_geom_hbond_angle_DHA
N1 H1N O2 1_655 0.89(3) 2.08(3) 2.918(2) 155(3)
N3 H3N O1 1_736 0.85(3) 2.38(3) 3.148(3) 151(2)
N3 H3N N2 . 0.85(3) 2.33(3) 2.681(3) 105(2)
C7 H7B O4 1_464 0.98 2.55 3.475(3) 158.0
C14 H14 O2 . 0.95 2.56 2.887(3) 100.2

loop_
_geom_torsion_atom_site_label_1
_geom_torsion_atom_site_label_2
_geom_torsion_atom_site_label_3
_geom_torsion_atom_site_label_4
_geom_torsion_site_symmetry_1
_geom_torsion_site_symmetry_2
_geom_torsion_site_symmetry_3
_geom_torsion_site_symmetry_4
_geom_torsion
_geom_torsion_publ_flag
C6 C1 C2 C3 . . . . 1.0(3) ?
C8 C1 C2 C3 . . . . 178.42(18) ?
C7 O1 C3 C2 . . . . -16.6(3) ?
C7 O1 C3 C4 . . . . 164.13(19) ?
C1 C2 C3 O1 . . . . 179.13(19) ?
C1 C2 C3 C4 . . . . -1.6(3) ?
O1 C3 C4 C5 . . . . -180.0(2) ?
C2 C3 C4 C5 . . . . 0.7(3) ?
C3 C4 C5 C6 . . . . 0.8(3) ?
C2 C1 C6 C5 . . . . 0.5(3) ?
C8 C1 C6 C5 . . . . -176.77(19) ?
C4 C5 C6 C1 . . . . -1.4(3) ?
C9 N1 C8 O2 . . . . 2.7(3) ?
C9 N1 C8 C1 . . . . -177.13(19) ?
C6 C1 C8 O2 . . . . 149.6(2) ?
C2 C1 C8 O2 . . . . -27.7(3) ?
C6 C1 C8 N1 . . . . -30.6(3) ?
C2 C1 C8 N1 . . . . 152.10(19) ?
C8 N1 C9 C14 . . . . -46.8(3) ?
C8 N1 C9 C10 . . . . 133.0(2) ?
C14 C9 C10 C11 . . . . 4.1(3) ?
N1 C9 C10 C11 . . . . -175.67(19) ?
C9 C10 C11 C12 . . . . -0.7(3) ?
C10 C11 C12 C13 . . . . -3.2(3) ?
C10 C11 C12 O3 . . . . 170.56(18) ?
C15 O3 C12 C13 . . . . -113.2(2) ?
C15 O3 C12 C11 . . . . 72.9(3) ?
C11 C12 C13 C14 . . . . 3.7(3) ?
O3 C12 C13 C14 . . . . -170.2(2) ?
C12 C13 C14 C9 . . . . -0.3(3) ?
C10 C9 C14 C13 . . . . -3.6(3) ?
N1 C9 C14 C13 . . . . 176.2(2) ?
C12 O3 C15 C16 . . . . -168.06(19) ?
C12 O3 C15 C19 . . . . 13.8(3) ?
O3 C15 C16 C17 . . . . -179.4(2) ?
C19 C15 C16 C17 . . . . -1.1(3) ?
C18 N2 C17 C16 . . . . 0.8(3) ?
C15 C16 C17 N2 . . . . 0.3(4) ?
C17 N2 C18 C19 . . . . -1.2(3) ?
C17 N2 C18 C20 . . . . 176.7(2) ?
N2 C18 C19 C15 . . . . 0.3(3) ?
C20 C18 C19 C15 . . . . -177.45(19) ?
O3 C15 C19 C18 . . . . 178.95(19) ?
C16 C15 C19 C18 . . . . 0.8(3) ?
C21 N3 C20 O4 . . . . 1.9(3) ?
C21 N3 C20 C18 . . . . -176.19(19) ?
N2 C18 C20 O4 . . . . 179.9(2) ?
C19 C18 C20 O4 . . . . -2.2(3) ?
N2 C18 C20 N3 . . . . -2.0(3) ?
C19 C18 C20 N3 . . . . 175.94(19) ?

loop_
_cod_related_entry_id
_cod_related_entry_database
_cod_related_entry_code
1 ChemSpider 24744220
